data_4329286
loop_
_publ_author_name
'Guddekoppa S. Ananthnag'
'Seema Kuntavalli'
'Joel T. Mague'
'Maravanji S. Balakrishna'

_publ_section_title
;
 Resorcinol Based Acyclic Dimeric and Cyclic Di- and Tetrameric
 Cyclodiphosphazanes: Synthesis, Structural Studies, and Transition Metal
 Complexes
;
_journal_name_full 'Inorganic Chemistry'
_journal_page_first 5919
_journal_page_last 5930
_journal_paper_doi 10.1021/ic300541n
_journal_volume 51
_journal_year 2012
_chemical_formula_moiety ' C36 H69 Cu4 I4 N9 O2 P4,  0.06(C4 H8 Cl8), C2 H3 N'
_chemical_formula_sum 'C38.25 H72.5 Cl0.5 Cu4 I4 N10 O2 P4'
_chemical_formula_weight 1607.93
_chemical_name_systematic
; 
 ? 
;
_space_group_IT_number 15
_symmetry_cell_setting monoclinic
_symmetry_space_group_name_Hall '-C 2yc'
_symmetry_space_group_name_H-M 'C 1 2/c 1'
_atom_sites_solution_hydrogens geom
_atom_sites_solution_primary Patterson
_atom_sites_solution_secondary difmap
_audit_creation_method SHELXL-97
_cell_angle_alpha 90.00
_cell_angle_beta 119.582(1)
_cell_angle_gamma 90.00
_cell_formula_units_Z 8
_cell_length_a 38.942(5)
_cell_length_b 11.0604(13)
_cell_length_c 32.778(4)
_cell_measurement_reflns_used 9992
_cell_measurement_temperature 100(2)
_cell_measurement_theta_max 28.48
_cell_measurement_theta_min 2.22
_cell_volume 12278(3)
_computing_cell_refinement 'Bruker SAINT (Bruker-AXS 2008)'
_computing_data_collection 'Bruker APEX2 (Bruker-AXS, 2009)'
_computing_data_reduction 'Bruker SAINT (Bruker-AXS 2008)'
_computing_molecular_graphics 'Bruker SHELXTL(Bruker-AXS 2008a)'
_computing_publication_material 'Bruker SHELXTL(Bruker-AXS 2008a)'
_computing_structure_refinement 'SHELXL-97 (Sheldrick, 2008)'
_computing_structure_solution 'SHELXS-97 (Sheldrick, 2008)'
_diffrn_ambient_temperature 100(2)
_diffrn_measured_fraction_theta_full 0.979
_diffrn_measured_fraction_theta_max 0.979
_diffrn_measurement_device_type 'Bruker APEX-I CCD'
_diffrn_measurement_method '\f and \w scans'
_diffrn_radiation_monochromator graphite
_diffrn_radiation_source 'fine-focus sealed tube'
_diffrn_radiation_type MoK\a
_diffrn_radiation_wavelength 0.71073
_diffrn_reflns_av_R_equivalents 0.0284
_diffrn_reflns_av_sigmaI/netI 0.0277
_diffrn_reflns_limit_h_max 51
_diffrn_reflns_limit_h_min -51
_diffrn_reflns_limit_k_max 14
_diffrn_reflns_limit_k_min -14
_diffrn_reflns_limit_l_max 43
_diffrn_reflns_limit_l_min -42
_diffrn_reflns_number 52953
_diffrn_reflns_theta_full 28.00
_diffrn_reflns_theta_max 28.00
_diffrn_reflns_theta_min 1.43
_exptl_absorpt_coefficient_mu 3.542
_exptl_absorpt_correction_T_max 0.7813
_exptl_absorpt_correction_T_min 0.5635
_exptl_absorpt_correction_type multi-scan
_exptl_absorpt_process_details 'SADABS (Sheldrick, 2008a)'
_exptl_crystal_colour colourless
_exptl_crystal_density_diffrn 1.740
_exptl_crystal_description Needle
_exptl_crystal_F_000 6276
_exptl_crystal_size_max 0.25
_exptl_crystal_size_mid 0.09
_exptl_crystal_size_min 0.07
_refine_diff_density_max 1.788
_refine_diff_density_min -1.414
_refine_diff_density_rms 0.108
_refine_ls_extinction_method none
_refine_ls_goodness_of_fit_ref 1.054
_refine_ls_hydrogen_treatment constr
_refine_ls_matrix_type full
_refine_ls_number_parameters 618
_refine_ls_number_reflns 14523
_refine_ls_number_restraints 29
_refine_ls_restrained_S_all 1.090
_refine_ls_R_factor_all 0.0358
_refine_ls_R_factor_gt 0.0277
_refine_ls_shift/su_max 0.004
_refine_ls_shift/su_mean 0.000
_refine_ls_structure_factor_coef Fsqd
_refine_ls_weighting_details 'calc w=1/[\s^2^(Fo^2^)+(0.0241P)^2^+44.8960P] where P=(Fo^2^+2Fc^2^)/3'
_refine_ls_weighting_scheme calc
_refine_ls_wR_factor_gt 0.0613
_refine_ls_wR_factor_ref 0.0652
_reflns_number_gt 12514
_reflns_number_total 14523
_reflns_threshold_expression >2sigma(I)
_cod_data_source_file ic300541n_si_002_5.cif
_cod_data_source_block msb410_0m
_cod_original_formula_sum 'C38.25 H72.50 Cl0.50 Cu4 I4 N10 O2 P4'
_cod_database_code 4329286

loop_
_symmetry_equiv_pos_as_xyz
'x, y, z'
'-x, y, -z+1/2'
'x+1/2, y+1/2, z'
'-x+1/2, y+1/2, -z+1/2'
'-x, -y, -z'
'x, -y, z-1/2'
'-x+1/2, -y+1/2, -z'
'x+1/2, -y+1/2, z-1/2'

loop_
_atom_site_label
_atom_site_type_symbol
_atom_site_fract_x
_atom_site_fract_y
_atom_site_fract_z
_atom_site_U_iso_or_equiv
_atom_site_adp_type
_atom_site_occupancy
_atom_site_symmetry_multiplicity
_atom_site_calc_flag
_atom_site_refinement_flags
_atom_site_disorder_assembly
_atom_site_disorder_group
I1 I 0.192816(6) 0.98404(2) 1.258987(7) 0.02382(5) Uani 1 1 d . A .
I2 I 0.15018(4) 0.64861(5) 1.28684(3) 0.02565(16) Uani 0.844(4) 1 d PD A 1
I2A I 0.13678(16) 0.6603(3) 1.27980(12) 0.02565(16) Uani 0.156(4) 1 d PD A 2
I3 I 0.202800(6) 0.931740(19) 1.047068(7) 0.01910(5) Uani 1 1 d . . .
I4 I 0.100091(6) 1.125600(19) 0.997941(7) 0.01999(5) Uani 1 1 d . . .
Cu1 Cu 0.173768(12) 0.87184(4) 1.322408(14) 0.02086(9) Uani 1 1 d D . .
Cu2 Cu 0.150912(11) 0.79819(4) 1.226915(13) 0.01972(8) Uani 1 1 d D A .
Cu3 Cu 0.145991(11) 0.97566(4) 1.068167(14) 0.01878(8) Uani 1 1 d . A .
Cu4 Cu 0.150438(11) 1.04921(4) 0.970299(14) 0.01895(8) Uani 1 1 d . . .
P1 P 0.11714(2) 0.73756(8) 1.15297(3) 0.01764(16) Uani 1 1 d . . .
P2 P 0.11760(2) 0.81708(7) 1.08002(3) 0.01551(15) Uani 1 1 d . . .
P3 P 0.12667(2) 0.95208(8) 0.90261(3) 0.01749(16) Uani 1 1 d . . .
P4 P 0.13614(2) 0.99161(8) 0.83181(3) 0.01729(16) Uani 1 1 d . . .
O1 O 0.09189(7) 0.7295(2) 1.03436(7) 0.0212(5) Uani 1 1 d . A .
O2 O 0.10017(7) 0.8301(2) 0.89617(8) 0.0234(5) Uani 1 1 d . A .
N1 N 0.08977(9) 0.6242(3) 1.15282(11) 0.0302(7) Uani 1 1 d . A .
H1N H 0.1000 0.6089 1.1847 0.036 Uiso 1 1 d R . .
N2 N 0.09005(7) 0.8315(2) 1.10687(9) 0.0168(5) Uani 1 1 d . A .
N3 N 0.14054(8) 0.7096(2) 1.12147(9) 0.0209(6) Uani 1 1 d . A .
N4 N 0.15560(7) 0.9032(2) 0.88124(9) 0.0175(5) Uani 1 1 d . . .
N5 N 0.10306(8) 1.0261(3) 0.85028(10) 0.0231(6) Uani 1 1 d . . .
N6 N 0.11437(9) 0.9109(3) 0.78328(9) 0.0259(6) Uani 1 1 d . B .
H6N H 0.1289 0.9271 0.7678 0.031 Uiso 1 1 d R . .
N7 N 0.22924(9) 0.8309(3) 1.37058(10) 0.0260(6) Uani 1 1 d . A .
N8 N 0.17918(8) 1.0768(3) 1.12676(10) 0.0248(6) Uani 1 1 d . . .
N9 N 0.18185(9) 1.1921(3) 0.96540(10) 0.0248(6) Uani 1 1 d . . .
C1 C 0.05959(13) 0.5389(4) 1.11866(15) 0.0394(10) Uani 1 1 d . . .
C2 C 0.03296(13) 0.5064(4) 1.14052(17) 0.0464(11) Uani 1 1 d . A .
H2A H 0.0492 0.4695 1.1714 0.070 Uiso 1 1 calc R . .
H2B H 0.0124 0.4493 1.1200 0.070 Uiso 1 1 calc R . .
H2C H 0.0206 0.5801 1.1439 0.070 Uiso 1 1 calc R . .
C3 C 0.07972(15) 0.4282(5) 1.1149(2) 0.0650(16) Uani 1 1 d . A .
H3A H 0.0941 0.4477 1.0982 0.097 Uiso 1 1 calc R . .
H3B H 0.0600 0.3657 1.0975 0.097 Uiso 1 1 calc R . .
H3C H 0.0983 0.3984 1.1464 0.097 Uiso 1 1 calc R . .
C4 C 0.03361(13) 0.5957(4) 1.07110(14) 0.0437(11) Uani 1 1 d . A .
H4A H 0.0193 0.6643 1.0745 0.066 Uiso 1 1 calc R . .
H4B H 0.0147 0.5356 1.0500 0.066 Uiso 1 1 calc R . .
H4C H 0.0500 0.6239 1.0580 0.066 Uiso 1 1 calc R . .
C5 C 0.06451(9) 0.9344(3) 1.10476(11) 0.0190(6) Uani 1 1 d . . .
C6 C 0.04500(10) 0.9033(3) 1.13400(13) 0.0277(8) Uani 1 1 d . A .
H6A H 0.0304 0.8271 1.1228 0.042 Uiso 1 1 calc R . .
H6B H 0.0267 0.9680 1.1310 0.042 Uiso 1 1 calc R . .
H6C H 0.0653 0.8946 1.1670 0.042 Uiso 1 1 calc R . .
C7 C 0.08915(10) 1.0497(3) 1.12387(12) 0.0222(7) Uani 1 1 d . A .
H7A H 0.1110 1.0347 1.1556 0.033 Uiso 1 1 calc R . .
H7B H 0.0725 1.1148 1.1247 0.033 Uiso 1 1 calc R . .
H7C H 0.0998 1.0733 1.1035 0.033 Uiso 1 1 calc R . .
C8 C 0.03302(10) 0.9525(3) 1.05339(12) 0.0242(7) Uani 1 1 d . A .
H8A H 0.0459 0.9678 1.0346 0.036 Uiso 1 1 calc R . .
H8B H 0.0163 1.0217 1.0508 0.036 Uiso 1 1 calc R . .
H8C H 0.0167 0.8796 1.0418 0.036 Uiso 1 1 calc R . .
C9 C 0.18060(10) 0.6559(3) 1.13872(12) 0.0248(7) Uani 1 1 d . . .
C10 C 0.21255(10) 0.7505(3) 1.16512(12) 0.0270(8) Uani 1 1 d . A .
H10A H 0.2100 0.8159 1.1436 0.040 Uiso 1 1 calc R . .
H10B H 0.2386 0.7129 1.1777 0.040 Uiso 1 1 calc R . .
H10C H 0.2096 0.7834 1.1910 0.040 Uiso 1 1 calc R . .
C11 C 0.18298(11) 0.6095(4) 1.09632(13) 0.0310(8) Uani 1 1 d . A .
H11A H 0.1616 0.5514 1.0790 0.047 Uiso 1 1 calc R . .
H11B H 0.2085 0.5697 1.1070 0.047 Uiso 1 1 calc R . .
H11C H 0.1803 0.6775 1.0758 0.047 Uiso 1 1 calc R . .
C12 C 0.18529(12) 0.5502(4) 1.17150(14) 0.0353(9) Uani 1 1 d . A .
H12A H 0.1822 0.5800 1.1977 0.053 Uiso 1 1 calc R . .
H12B H 0.2115 0.5142 1.1837 0.053 Uiso 1 1 calc R . .
H12C H 0.1651 0.4891 1.1541 0.053 Uiso 1 1 calc R . .
C13 C 0.07469(9) 0.7636(3) 0.98740(10) 0.0166(6) Uani 1 1 d . . .
C14 C 0.03384(9) 0.7630(3) 0.96149(11) 0.0200(6) Uani 1 1 d . A .
H14 H 0.0185 0.7477 0.9762 0.024 Uiso 1 1 calc R . .
C15 C 0.01578(9) 0.7852(3) 0.91368(11) 0.0207(7) Uani 1 1 d . . .
H15 H -0.0122 0.7838 0.8954 0.025 Uiso 1 1 calc R A .
C16 C 0.03802(10) 0.8092(3) 0.89213(11) 0.0215(7) Uani 1 1 d . A .
H16 H 0.0255 0.8243 0.8594 0.026 Uiso 1 1 calc R . .
C17 C 0.07867(9) 0.8109(3) 0.91915(11) 0.0185(6) Uani 1 1 d . . .
C18 C 0.09783(9) 0.7868(3) 0.96711(11) 0.0170(6) Uani 1 1 d . A .
H18 H 0.1258 0.7864 0.9853 0.020 Uiso 1 1 calc R . .
C19 C 0.19457(9) 0.8395(3) 0.90627(11) 0.0192(6) Uani 1 1 d . . .
C20 C 0.19025(10) 0.7302(3) 0.93217(12) 0.0244(7) Uani 1 1 d . . .
H20A H 0.1838 0.7581 0.9559 0.037 Uiso 1 1 calc R . .
H20B H 0.2151 0.6850 0.9474 0.037 Uiso 1 1 calc R . .
H20C H 0.1691 0.6776 0.9097 0.037 Uiso 1 1 calc R . .
C21 C 0.22641(9) 0.9250(3) 0.94104(12) 0.0236(7) Uani 1 1 d . . .
H21A H 0.2279 0.9965 0.9243 0.035 Uiso 1 1 calc R . .
H21B H 0.2520 0.8835 0.9561 0.035 Uiso 1 1 calc R . .
H21C H 0.2198 0.9499 0.9650 0.035 Uiso 1 1 calc R . .
C22 C 0.20572(11) 0.7975(4) 0.87000(12) 0.0296(8) Uani 1 1 d . . .
H22A H 0.1853 0.7426 0.8477 0.044 Uiso 1 1 calc R . .
H22B H 0.2311 0.7551 0.8859 0.044 Uiso 1 1 calc R . .
H22C H 0.2079 0.8677 0.8532 0.044 Uiso 1 1 calc R . .
C23 C 0.07499(10) 1.1307(4) 0.83650(12) 0.0289(8) Uani 1 1 d . . .
C24 C 0.09585(12) 1.2434(4) 0.86416(13) 0.0343(9) Uani 1 1 d . . .
H24A H 0.1050 1.2298 0.8975 0.051 Uiso 1 1 calc R . .
H24B H 0.0775 1.3118 0.8529 0.051 Uiso 1 1 calc R . .
H24C H 0.1185 1.2611 0.8599 0.051 Uiso 1 1 calc R . .
C25 C 0.04162(11) 1.0950(4) 0.84592(14) 0.0373(10) Uani 1 1 d . . .
H25A H 0.0281 1.0232 0.8274 0.056 Uiso 1 1 calc R . .
H25B H 0.0227 1.1618 0.8370 0.056 Uiso 1 1 calc R . .
H25C H 0.0526 1.0771 0.8794 0.056 Uiso 1 1 calc R . .
C26 C 0.05827(12) 1.1536(4) 0.78381(13) 0.0407(10) Uani 1 1 d . . .
H26A H 0.0799 1.1736 0.7778 0.061 Uiso 1 1 calc R . .
H26B H 0.0395 1.2210 0.7738 0.061 Uiso 1 1 calc R . .
H26C H 0.0447 1.0807 0.7662 0.061 Uiso 1 1 calc R . .
C27 C 0.08809(13) 0.8049(4) 0.76615(12) 0.0494(13) Uani 1 1 d D . .
C28 C 0.1064(2) 0.6912(5) 0.7934(3) 0.066(3) Uani 0.646(5) 1 d PD B 1
H28A H 0.0968 0.6771 0.8157 0.099 Uiso 0.646(5) 1 calc PR B 1
H28B H 0.1352 0.6997 0.8107 0.099 Uiso 0.646(5) 1 calc PR B 1
H28C H 0.0990 0.6226 0.7718 0.099 Uiso 0.646(5) 1 calc PR B 1
C29 C 0.05181(18) 0.8280(7) 0.7737(3) 0.066(2) Uani 0.646(5) 1 d PD B 1
H29A H 0.0388 0.9036 0.7582 0.099 Uiso 0.646(5) 1 calc PR B 1
H29B H 0.0610 0.8340 0.8074 0.099 Uiso 0.646(5) 1 calc PR B 1
H29C H 0.0331 0.7609 0.7603 0.099 Uiso 0.646(5) 1 calc PR B 1
C30 C 0.0687(3) 0.8025(7) 0.71354(15) 0.060(2) Uani 0.646(5) 1 d PD B 1
H30A H 0.0885 0.8197 0.7040 0.091 Uiso 0.646(5) 1 calc PR B 1
H30B H 0.0479 0.8638 0.7003 0.091 Uiso 0.646(5) 1 calc PR B 1
H30C H 0.0572 0.7224 0.7020 0.091 Uiso 0.646(5) 1 calc PR B 1
C28A C 0.0490(3) 0.8250(12) 0.7218(4) 0.066(3) Uani 0.354(5) 1 d PD B 2
H28D H 0.0311 0.8695 0.7294 0.099 Uiso 0.354(5) 1 calc PR B 2
H28E H 0.0372 0.7467 0.7080 0.099 Uiso 0.354(5) 1 calc PR B 2
H28F H 0.0534 0.8717 0.6994 0.099 Uiso 0.354(5) 1 calc PR B 2
C29A C 0.1118(3) 0.7319(11) 0.7472(5) 0.066(2) Uani 0.354(5) 1 d PD B 2
H29D H 0.1123 0.7774 0.7218 0.099 Uiso 0.354(5) 1 calc PR B 2
H29E H 0.0991 0.6535 0.7353 0.099 Uiso 0.354(5) 1 calc PR B 2
H29F H 0.1389 0.7193 0.7727 0.099 Uiso 0.354(5) 1 calc PR B 2
C30A C 0.0877(4) 0.7171(11) 0.8016(4) 0.060(2) Uani 0.354(5) 1 d PD B 2
H30D H 0.0733 0.7531 0.8160 0.091 Uiso 0.354(5) 1 calc PR B 2
H30E H 0.1149 0.6998 0.8259 0.091 Uiso 0.354(5) 1 calc PR B 2
H30F H 0.0747 0.6419 0.7856 0.091 Uiso 0.354(5) 1 calc PR B 2
C31 C 0.26168(10) 0.8172(3) 1.39704(11) 0.0214(7) Uani 1 1 d . . .
C32 C 0.30319(10) 0.7994(3) 1.43127(12) 0.0269(8) Uani 1 1 d . A .
H32A H 0.3107 0.8541 1.4579 0.040 Uiso 1 1 calc R . .
H32B H 0.3194 0.8166 1.4166 0.040 Uiso 1 1 calc R . .
H32C H 0.3074 0.7155 1.4423 0.040 Uiso 1 1 calc R . .
C33 C 0.20293(12) 1.1241(4) 1.15887(13) 0.0328(9) Uani 1 1 d . A .
C34 C 0.23477(16) 1.1842(5) 1.19991(15) 0.0655(17) Uani 1 1 d . . .
H34A H 0.2414 1.1367 1.2281 0.098 Uiso 1 1 calc R A .
H34B H 0.2261 1.2651 1.2031 0.098 Uiso 1 1 calc R . .
H34C H 0.2581 1.1909 1.1960 0.098 Uiso 1 1 calc R . .
C35 C 0.19392(10) 1.2722(3) 0.95445(12) 0.0236(7) Uani 1 1 d . . .
C36 C 0.20875(12) 1.3764(3) 0.94021(15) 0.0335(9) Uani 1 1 d . . .
H36A H 0.1986 1.3734 0.9063 0.050 Uiso 1 1 calc R . .
H36B H 0.2377 1.3743 0.9566 0.050 Uiso 1 1 calc R . .
H36C H 0.1999 1.4512 0.9482 0.050 Uiso 1 1 calc R . .
N10 N 0.14887(12) 0.4993(3) 0.97461(14) 0.0463(9) Uani 1 1 d . . .
C37 C 0.11745(15) 0.4854(4) 0.96328(17) 0.0445(11) Uani 1 1 d . . .
C38 C 0.07594(16) 0.4664(5) 0.9481(3) 0.083(2) Uani 1 1 d . . .
H38A H 0.0690 0.3819 0.9386 0.125 Uiso 1 1 calc R . .
H38B H 0.0598 0.5196 0.9215 0.125 Uiso 1 1 calc R . .
H38C H 0.0710 0.4848 0.9740 0.125 Uiso 1 1 calc R . .
C39 C -0.0076(7) 0.462(2) 0.7725(9) 0.028(5) Uani 0.25 1 d PU . .
H39A H -0.0350 0.4747 0.7660 0.033 Uiso 0.25 1 calc PR . .
H39B H -0.0006 0.3766 0.7826 0.033 Uiso 0.25 1 calc PR . .
Cl1 Cl 0.0222(2) 0.5509(5) 0.8165(2) 0.0797(19) Uani 0.25 1 d P . .
Cl2 Cl -0.0065(2) 0.4817(8) 0.7222(3) 0.065(2) Uani 0.25 1 d P . .

loop_
_atom_site_aniso_label
_atom_site_aniso_U_11
_atom_site_aniso_U_22
_atom_site_aniso_U_33
_atom_site_aniso_U_23
_atom_site_aniso_U_13
_atom_site_aniso_U_12
I1 0.02368(11) 0.03058(12) 0.01975(10) -0.00400(9) 0.01268(9) -0.00832(9)
I2 0.0372(5) 0.01979(14) 0.01899(18) 0.00230(12) 0.0132(3) -0.0012(2)
I2A 0.0372(5) 0.01979(14) 0.01899(18) 0.00230(12) 0.0132(3) -0.0012(2)
I3 0.01298(9) 0.02492(11) 0.01852(10) 0.00105(8) 0.00710(8) 0.00048(8)
I4 0.01747(10) 0.02169(11) 0.02161(10) 0.00196(8) 0.01026(8) 0.00283(8)
Cu1 0.0183(2) 0.0237(2) 0.01848(19) 0.00051(16) 0.00753(16) 0.00309(16)
Cu2 0.01763(19) 0.0234(2) 0.01665(19) 0.00089(15) 0.00730(16) 0.00021(16)
Cu3 0.01551(19) 0.0214(2) 0.01878(19) -0.00214(15) 0.00799(15) -0.00265(15)
Cu4 0.01685(19) 0.0207(2) 0.01881(19) -0.00037(15) 0.00842(16) -0.00098(15)
P1 0.0156(4) 0.0184(4) 0.0152(4) 0.0022(3) 0.0048(3) -0.0010(3)
P2 0.0137(4) 0.0169(4) 0.0135(4) 0.0000(3) 0.0049(3) 0.0014(3)
P3 0.0118(4) 0.0248(4) 0.0150(4) 0.0009(3) 0.0059(3) 0.0010(3)
P4 0.0127(4) 0.0239(4) 0.0134(4) 0.0007(3) 0.0050(3) 0.0006(3)
O1 0.0262(12) 0.0199(12) 0.0137(11) -0.0004(9) 0.0068(9) -0.0026(9)
O2 0.0222(12) 0.0301(13) 0.0225(12) -0.0074(10) 0.0145(10) -0.0089(10)
N1 0.0269(16) 0.0291(17) 0.0239(15) 0.0049(13) 0.0043(13) -0.0108(13)
N2 0.0143(12) 0.0202(14) 0.0144(12) 0.0030(10) 0.0058(10) 0.0022(10)
N3 0.0209(14) 0.0213(14) 0.0162(13) 0.0036(11) 0.0059(11) 0.0074(11)
N4 0.0125(12) 0.0236(14) 0.0168(13) 0.0035(11) 0.0076(10) 0.0035(10)
N5 0.0146(13) 0.0355(17) 0.0193(14) 0.0066(12) 0.0084(11) 0.0051(12)
N6 0.0293(16) 0.0296(16) 0.0144(13) -0.0034(12) 0.0074(12) -0.0118(13)
N7 0.0268(16) 0.0312(16) 0.0181(14) -0.0005(12) 0.0096(13) 0.0060(13)
N8 0.0219(15) 0.0289(16) 0.0212(14) -0.0026(12) 0.0088(12) -0.0052(12)
N9 0.0241(15) 0.0240(15) 0.0278(15) 0.0018(12) 0.0140(13) -0.0002(12)
C1 0.037(2) 0.027(2) 0.044(2) -0.0011(18) 0.0123(19) -0.0124(17)
C2 0.037(2) 0.043(3) 0.057(3) 0.008(2) 0.021(2) -0.011(2)
C3 0.050(3) 0.048(3) 0.083(4) -0.029(3) 0.022(3) -0.012(2)
C4 0.041(2) 0.045(3) 0.033(2) -0.0040(19) 0.0086(19) -0.023(2)
C5 0.0137(15) 0.0245(17) 0.0189(15) 0.0011(13) 0.0082(13) 0.0035(12)
C6 0.0238(18) 0.036(2) 0.0281(18) 0.0031(15) 0.0165(15) 0.0042(15)
C7 0.0197(16) 0.0232(17) 0.0244(17) -0.0016(13) 0.0115(14) 0.0022(13)
C8 0.0165(16) 0.0292(19) 0.0212(16) -0.0002(14) 0.0049(13) 0.0040(13)
C9 0.0230(17) 0.0269(18) 0.0216(17) 0.0036(14) 0.0090(14) 0.0125(14)
C10 0.0187(16) 0.037(2) 0.0187(16) -0.0009(15) 0.0042(13) 0.0101(15)
C11 0.031(2) 0.032(2) 0.0294(19) -0.0053(16) 0.0144(16) 0.0085(16)
C12 0.032(2) 0.037(2) 0.035(2) 0.0141(17) 0.0155(18) 0.0157(17)
C13 0.0184(15) 0.0147(14) 0.0140(14) -0.0006(11) 0.0059(12) -0.0001(12)
C14 0.0193(16) 0.0214(16) 0.0227(16) -0.0026(13) 0.0131(13) -0.0018(13)
C15 0.0111(14) 0.0259(17) 0.0199(16) 0.0000(13) 0.0038(12) 0.0001(12)
C16 0.0189(16) 0.0264(17) 0.0133(14) -0.0021(13) 0.0035(13) -0.0031(13)
C17 0.0164(15) 0.0206(16) 0.0179(15) -0.0022(12) 0.0079(13) -0.0031(12)
C18 0.0107(14) 0.0186(15) 0.0171(15) -0.0019(12) 0.0032(12) -0.0022(11)
C19 0.0152(15) 0.0244(17) 0.0166(15) 0.0040(13) 0.0067(12) 0.0063(13)
C20 0.0262(18) 0.0231(17) 0.0258(17) 0.0042(14) 0.0142(15) 0.0059(14)
C21 0.0149(15) 0.0312(19) 0.0231(17) 0.0049(14) 0.0082(13) 0.0012(14)
C22 0.0244(18) 0.043(2) 0.0238(18) 0.0060(16) 0.0136(15) 0.0127(16)
C23 0.0160(16) 0.046(2) 0.0231(17) 0.0121(16) 0.0088(14) 0.0147(15)
C24 0.035(2) 0.038(2) 0.033(2) 0.0143(17) 0.0192(18) 0.0181(17)
C25 0.0193(18) 0.061(3) 0.036(2) 0.0166(19) 0.0166(17) 0.0137(18)
C26 0.025(2) 0.068(3) 0.0260(19) 0.019(2) 0.0103(16) 0.021(2)
C27 0.063(3) 0.041(3) 0.025(2) -0.0045(18) 0.007(2) -0.030(2)
C28 0.045(4) 0.029(4) 0.079(6) 0.014(4) -0.003(4) -0.018(3)
C29 0.062(5) 0.067(5) 0.055(4) -0.023(4) 0.018(4) -0.045(4)
C30 0.068(5) 0.049(4) 0.033(3) -0.006(3) 0.001(3) -0.033(4)
C28A 0.045(4) 0.029(4) 0.079(6) 0.014(4) -0.003(4) -0.018(3)
C29A 0.062(5) 0.067(5) 0.055(4) -0.023(4) 0.018(4) -0.045(4)
C30A 0.068(5) 0.049(4) 0.033(3) -0.006(3) 0.001(3) -0.033(4)
C31 0.0260(18) 0.0210(16) 0.0182(16) 0.0012(13) 0.0116(14) 0.0043(13)
C32 0.0229(18) 0.0267(18) 0.0240(17) 0.0033(14) 0.0061(14) 0.0049(14)
C33 0.038(2) 0.038(2) 0.0217(18) 0.0010(16) 0.0138(17) -0.0156(18)
C34 0.073(4) 0.086(4) 0.025(2) -0.012(2) 0.014(2) -0.057(3)
C35 0.0200(16) 0.0242(18) 0.0266(17) -0.0010(14) 0.0116(14) 0.0016(14)
C36 0.038(2) 0.0242(19) 0.045(2) 0.0003(17) 0.0257(19) -0.0068(16)
N10 0.051(2) 0.041(2) 0.054(2) 0.0067(18) 0.031(2) 0.0110(18)
C37 0.049(3) 0.026(2) 0.048(3) -0.0016(19) 0.017(2) 0.012(2)
C38 0.050(3) 0.035(3) 0.152(7) -0.008(3) 0.039(4) 0.005(2)
C39 0.038(8) 0.022(7) 0.031(7) -0.001(5) 0.024(6) 0.002(6)
Cl1 0.121(6) 0.050(3) 0.061(4) 0.001(3) 0.040(4) 0.011(3)
Cl2 0.070(5) 0.062(5) 0.072(5) -0.010(4) 0.041(5) -0.007(4)

loop_
_atom_type_symbol
_atom_type_description
_atom_type_scat_dispersion_real
_atom_type_scat_dispersion_imag
_atom_type_scat_source
C C 0.0033 0.0016 'International Tables Vol C Tables 4.2.6.8 and 6.1.1.4'
H H 0.0000 0.0000 'International Tables Vol C Tables 4.2.6.8 and 6.1.1.4'
N N 0.0061 0.0033 'International Tables Vol C Tables 4.2.6.8 and 6.1.1.4'
O O 0.0106 0.0060 'International Tables Vol C Tables 4.2.6.8 and 6.1.1.4'
P P 0.1023 0.0942 'International Tables Vol C Tables 4.2.6.8 and 6.1.1.4'
Cu Cu 0.3201 1.2651 'International Tables Vol C Tables 4.2.6.8 and 6.1.1.4'
I I -0.4742 1.8119 'International Tables Vol C Tables 4.2.6.8 and 6.1.1.4'
Cl Cl 0.1484 0.1585 'International Tables Vol C Tables 4.2.6.8 and 6.1.1.4'

loop_
_geom_angle_atom_site_label_1
_geom_angle_atom_site_label_2
_geom_angle_atom_site_label_3
_geom_angle
_geom_angle_site_symmetry_1
_geom_angle_site_symmetry_3
Cu2 I1 Cu1 66.088(15) . .
Cu2 I2 Cu1 67.146(18) . .
Cu2 I2A Cu1 66.59(7) . .
Cu4 I3 Cu3 79.064(15) . .
Cu4 I4 Cu3 78.789(15) . .
N7 Cu1 P4 124.89(9) . 6_576
N7 Cu1 I2 98.00(10) . .
P4 Cu1 I2 125.06(4) 6_576 .
N7 Cu1 I2A 107.48(15) . .
P4 Cu1 I2A 115.64(12) 6_576 .
I2 Cu1 I2A 9.93(9) . .
N7 Cu1 I1 96.15(9) . .
P4 Cu1 I1 103.54(3) 6_576 .
I2 Cu1 I1 104.033(19) . .
I2A Cu1 I1 105.28(6) . .
N7 Cu1 Cu2 115.01(8) . .
P4 Cu1 Cu2 117.68(3) 6_576 .
I2 Cu1 Cu2 54.595(15) . .
I2A Cu1 Cu2 53.80(6) . .
I1 Cu1 Cu2 51.896(14) . .
P1 Cu2 I1 128.19(3) . .
P1 Cu2 I2A 110.49(8) . .
I1 Cu2 I2A 121.06(7) . .
P1 Cu2 I2 114.54(3) . .
I1 Cu2 I2 117.11(2) . .
I2A Cu2 I2 10.54(10) . .
P1 Cu2 Cu1 163.92(3) . .
I1 Cu2 Cu1 62.016(13) . .
I2A Cu2 Cu1 59.61(7) . .
I2 Cu2 Cu1 58.259(16) . .
N8 Cu3 P2 114.19(9) . .
N8 Cu3 I3 97.06(8) . .
P2 Cu3 I3 116.89(3) . .
N8 Cu3 I4 108.25(9) . .
P2 Cu3 I4 117.59(3) . .
I3 Cu3 I4 100.183(16) . .
N9 Cu4 P3 105.40(9) . .
N9 Cu4 I3 103.96(8) . .
P3 Cu4 I3 117.10(3) . .
N9 Cu4 I4 110.41(8) . .
P3 Cu4 I4 118.66(3) . .
I3 Cu4 I4 100.453(17) . .
N1 P1 N2 110.23(15) . .
N1 P1 N3 113.49(16) . .
N2 P1 N3 81.70(13) . .
N1 P1 Cu2 105.55(12) . .
N2 P1 Cu2 123.99(10) . .
N3 P1 Cu2 120.67(10) . .
O1 P2 N3 99.23(13) . .
O1 P2 N2 105.71(13) . .
N3 P2 N2 82.41(13) . .
O1 P2 Cu3 116.16(9) . .
N3 P2 Cu3 126.01(11) . .
N2 P2 Cu3 121.05(10) . .
O2 P3 N4 100.93(13) . .
O2 P3 N5 105.78(14) . .
N4 P3 N5 82.80(13) . .
O2 P3 Cu4 116.81(9) . .
N4 P3 Cu4 122.57(10) . .
N5 P3 Cu4 121.77(11) . .
N6 P4 N5 110.08(15) . .
N6 P4 N4 112.34(15) . .
N5 P4 N4 81.50(13) . .
N6 P4 Cu1 107.07(11) . 6_575
N5 P4 Cu1 123.88(11) . 6_575
N4 P4 Cu1 120.17(10) . 6_575
C13 O1 P2 126.2(2) . .
C17 O2 P3 124.2(2) . .
C1 N1 P1 138.9(3) . .
C1 N1 H1N 118.0 . .
P1 N1 H1N 102.5 . .
C5 N2 P2 128.7(2) . .
C5 N2 P1 127.9(2) . .
P2 N2 P1 97.44(14) . .
C9 N3 P2 128.5(2) . .
C9 N3 P1 127.7(2) . .
P2 N3 P1 97.51(14) . .
C19 N4 P3 128.9(2) . .
C19 N4 P4 129.9(2) . .
P3 N4 P4 97.81(14) . .
C23 N5 P3 128.7(2) . .
C23 N5 P4 128.9(2) . .
P3 N5 P4 97.02(14) . .
C27 N6 P4 136.8(2) . .
C27 N6 H6N 115.7 . .
P4 N6 H6N 104.9 . .
C31 N7 Cu1 173.9(3) . .
C33 N8 Cu3 168.0(3) . .
C35 N9 Cu4 167.6(3) . .
C3 C1 N1 109.3(4) . .
C3 C1 C4 111.5(4) . .
N1 C1 C4 112.9(3) . .
C3 C1 C2 110.1(4) . .
N1 C1 C2 104.8(4) . .
C4 C1 C2 108.0(4) . .
C1 C2 H2A 109.5 . .
C1 C2 H2B 109.5 . .
H2A C2 H2B 109.5 . .
C1 C2 H2C 109.5 . .
H2A C2 H2C 109.5 . .
H2B C2 H2C 109.5 . .
C1 C3 H3A 109.5 . .
C1 C3 H3B 109.5 . .
H3A C3 H3B 109.5 . .
C1 C3 H3C 109.5 . .
H3A C3 H3C 109.5 . .
H3B C3 H3C 109.5 . .
C1 C4 H4A 109.5 . .
C1 C4 H4B 109.5 . .
H4A C4 H4B 109.5 . .
C1 C4 H4C 109.5 . .
H4A C4 H4C 109.5 . .
H4B C4 H4C 109.5 . .
N2 C5 C6 109.0(3) . .
N2 C5 C8 107.8(3) . .
C6 C5 C8 110.1(3) . .
N2 C5 C7 110.3(2) . .
C6 C5 C7 109.7(3) . .
C8 C5 C7 110.0(3) . .
C5 C6 H6A 109.5 . .
C5 C6 H6B 109.5 . .
H6A C6 H6B 109.5 . .
C5 C6 H6C 109.5 . .
H6A C6 H6C 109.5 . .
H6B C6 H6C 109.5 . .
C5 C7 H7A 109.5 . .
C5 C7 H7B 109.5 . .
H7A C7 H7B 109.5 . .
C5 C7 H7C 109.5 . .
H7A C7 H7C 109.5 . .
H7B C7 H7C 109.5 . .
C5 C8 H8A 109.5 . .
C5 C8 H8B 109.5 . .
H8A C8 H8B 109.5 . .
C5 C8 H8C 109.5 . .
H8A C8 H8C 109.5 . .
H8B C8 H8C 109.5 . .
N3 C9 C10 110.4(3) . .
N3 C9 C11 108.1(3) . .
C10 C9 C11 110.4(3) . .
N3 C9 C12 108.0(3) . .
C10 C9 C12 110.0(3) . .
C11 C9 C12 109.9(3) . .
C9 C10 H10A 109.5 . .
C9 C10 H10B 109.5 . .
H10A C10 H10B 109.5 . .
C9 C10 H10C 109.5 . .
H10A C10 H10C 109.5 . .
H10B C10 H10C 109.5 . .
C9 C11 H11A 109.5 . .
C9 C11 H11B 109.5 . .
H11A C11 H11B 109.5 . .
C9 C11 H11C 109.5 . .
H11A C11 H11C 109.5 . .
H11B C11 H11C 109.5 . .
C9 C12 H12A 109.5 . .
C9 C12 H12B 109.5 . .
H12A C12 H12B 109.5 . .
C9 C12 H12C 109.5 . .
H12A C12 H12C 109.5 . .
H12B C12 H12C 109.5 . .
C18 C13 C14 122.0(3) . .
C18 C13 O1 120.6(3) . .
C14 C13 O1 117.1(3) . .
C13 C14 C15 118.7(3) . .
C13 C14 H14 120.7 . .
C15 C14 H14 120.7 . .
C14 C15 C16 120.9(3) . .
C14 C15 H15 119.5 . .
C16 C15 H15 119.5 . .
C17 C16 C15 118.8(3) . .
C17 C16 H16 120.6 . .
C15 C16 H16 120.6 . .
C16 C17 O2 117.4(3) . .
C16 C17 C18 121.8(3) . .
O2 C17 C18 120.7(3) . .
C13 C18 C17 117.7(3) . .
C13 C18 H18 121.1 . .
C17 C18 H18 121.1 . .
N4 C19 C22 108.5(3) . .
N4 C19 C21 110.3(3) . .
C22 C19 C21 109.4(3) . .
N4 C19 C20 108.4(3) . .
C22 C19 C20 110.0(3) . .
C21 C19 C20 110.2(3) . .
C19 C20 H20A 109.5 . .
C19 C20 H20B 109.5 . .
H20A C20 H20B 109.5 . .
C19 C20 H20C 109.5 . .
H20A C20 H20C 109.5 . .
H20B C20 H20C 109.5 . .
C19 C21 H21A 109.5 . .
C19 C21 H21B 109.5 . .
H21A C21 H21B 109.5 . .
C19 C21 H21C 109.5 . .
H21A C21 H21C 109.5 . .
H21B C21 H21C 109.5 . .
C19 C22 H22A 109.5 . .
C19 C22 H22B 109.5 . .
H22A C22 H22B 109.5 . .
C19 C22 H22C 109.5 . .
H22A C22 H22C 109.5 . .
H22B C22 H22C 109.5 . .
N5 C23 C24 110.9(3) . .
N5 C23 C25 107.8(3) . .
C24 C23 C25 110.4(3) . .
N5 C23 C26 107.9(3) . .
C24 C23 C26 109.9(3) . .
C25 C23 C26 109.8(3) . .
C23 C24 H24A 109.5 . .
C23 C24 H24B 109.5 . .
H24A C24 H24B 109.5 . .
C23 C24 H24C 109.5 . .
H24A C24 H24C 109.5 . .
H24B C24 H24C 109.5 . .
C23 C25 H25A 109.5 . .
C23 C25 H25B 109.5 . .
H25A C25 H25B 109.5 . .
C23 C25 H25C 109.5 . .
H25A C25 H25C 109.5 . .
H25B C25 H25C 109.5 . .
C23 C26 H26A 109.5 . .
C23 C26 H26B 109.5 . .
H26A C26 H26B 109.5 . .
C23 C26 H26C 109.5 . .
H26A C26 H26C 109.5 . .
H26B C26 H26C 109.5 . .
N6 C27 C30 108.2(4) . .
N6 C27 C28 113.8(4) . .
C30 C27 C28 119.3(5) . .
N6 C27 C28A 115.4(6) . .
N6 C27 C30A 119.0(6) . .
C28A C27 C30A 116.3(7) . .
N6 C27 C29A 97.2(6) . .
C28A C27 C29A 101.9(7) . .
C30A C27 C29A 101.7(7) . .
N6 C27 C29 108.6(4) . .
C30 C27 C29 101.7(5) . .
C28 C27 C29 103.9(5) . .
C27 C28 H28A 109.5 . .
C27 C28 H28B 109.5 . .
H28A C28 H28B 109.5 . .
C27 C28 H28C 109.5 . .
H28A C28 H28C 109.5 . .
H28B C28 H28C 109.5 . .
C27 C29 H29A 109.5 . .
C27 C29 H29B 109.5 . .
H29A C29 H29B 109.5 . .
C27 C29 H29C 109.5 . .
H29A C29 H29C 109.5 . .
H29B C29 H29C 109.5 . .
C27 C30 H30A 109.5 . .
C27 C30 H30B 109.5 . .
H30A C30 H30B 109.5 . .
C27 C30 H30C 109.5 . .
H30A C30 H30C 109.5 . .
H30B C30 H30C 109.5 . .
C27 C28A H28D 109.5 . .
C27 C28A H28E 109.5 . .
H28D C28A H28E 109.5 . .
C27 C28A H28F 109.5 . .
H28D C28A H28F 109.5 . .
H28E C28A H28F 109.5 . .
C27 C29A H29D 109.5 . .
C27 C29A H29E 109.5 . .
H29D C29A H29E 109.5 . .
C27 C29A H29F 109.5 . .
H29D C29A H29F 109.5 . .
H29E C29A H29F 109.5 . .
C27 C30A H30D 109.5 . .
C27 C30A H30E 109.5 . .
H30D C30A H30E 109.5 . .
C27 C30A H30F 109.5 . .
H30D C30A H30F 109.5 . .
H30E C30A H30F 109.5 . .
N7 C31 C32 179.5(4) . .
C31 C32 H32A 109.5 . .
C31 C32 H32B 109.5 . .
H32A C32 H32B 109.5 . .
C31 C32 H32C 109.5 . .
H32A C32 H32C 109.5 . .
H32B C32 H32C 109.5 . .
N8 C33 C34 177.9(5) . .
C33 C34 H34A 109.5 . .
C33 C34 H34B 109.5 . .
H34A C34 H34B 109.5 . .
C33 C34 H34C 109.5 . .
H34A C34 H34C 109.5 . .
H34B C34 H34C 109.5 . .
N9 C35 C36 178.9(4) . .
C35 C36 H36A 109.5 . .
C35 C36 H36B 109.5 . .
H36A C36 H36B 109.5 . .
C35 C36 H36C 109.5 . .
H36A C36 H36C 109.5 . .
H36B C36 H36C 109.5 . .
N10 C37 C38 179.6(6) . .
C37 C38 H38A 109.5 . .
C37 C38 H38B 109.5 . .
H38A C38 H38B 109.5 . .
C37 C38 H38C 109.5 . .
H38A C38 H38C 109.5 . .
H38B C38 H38C 109.5 . .
Cl1 C39 Cl2 115.4(14) . .
Cl1 C39 H39A 108.4 . .
Cl2 C39 H39A 108.4 . .
Cl1 C39 H39B 108.4 . .
Cl2 C39 H39B 108.4 . .
H39A C39 H39B 107.5 . .

loop_
_geom_bond_atom_site_label_1
_geom_bond_atom_site_label_2
_geom_bond_distance
_geom_bond_site_symmetry_2
I1 Cu2 2.5099(5) .
I1 Cu1 2.8167(5) .
I2 Cu2 2.5791(6) .
I2 Cu1 2.6910(6) .
I2A Cu2 2.564(3) .
I2A Cu1 2.741(3) .
I3 Cu4 2.6668(5) .
I3 Cu3 2.6681(5) .
I4 Cu4 2.6707(5) .
I4 Cu3 2.6798(5) .
Cu1 N7 1.999(3) .
Cu1 P4 2.2292(9) 6_576
Cu1 Cu2 2.9159(7) .
Cu2 P1 2.2150(9) .
Cu3 N8 2.040(3) .
Cu3 P2 2.2076(9) .
Cu4 N9 2.052(3) .
Cu4 P3 2.2149(9) .
P1 N1 1.644(3) .
P1 N2 1.704(3) .
P1 N3 1.709(3) .
P2 O1 1.643(2) .
P2 N3 1.691(3) .
P2 N2 1.698(3) .
P3 O2 1.648(2) .
P3 N4 1.682(3) .
P3 N5 1.703(3) .
P4 N6 1.647(3) .
P4 N5 1.715(3) .
P4 N4 1.715(3) .
P4 Cu1 2.2291(9) 6_575
O1 C13 1.394(4) .
O2 C17 1.391(4) .
N1 C1 1.492(5) .
N1 H1N 0.9311 .
N2 C5 1.490(4) .
N3 C9 1.495(4) .
N4 C19 1.498(4) .
N5 C23 1.500(4) .
N6 C27 1.473(5) .
N6 H6N 0.9430 .
N7 C31 1.136(4) .
N8 C33 1.129(5) .
N9 C35 1.141(4) .
C1 C3 1.492(7) .
C1 C4 1.514(6) .
C1 C2 1.566(6) .
C2 H2A 0.9800 .
C2 H2B 0.9800 .
C2 H2C 0.9800 .
C3 H3A 0.9800 .
C3 H3B 0.9800 .
C3 H3C 0.9800 .
C4 H4A 0.9800 .
C4 H4B 0.9800 .
C4 H4C 0.9800 .
C5 C6 1.527(4) .
C5 C8 1.530(4) .
C5 C7 1.531(5) .
C6 H6A 0.9800 .
C6 H6B 0.9800 .
C6 H6C 0.9800 .
C7 H7A 0.9800 .
C7 H7B 0.9800 .
C7 H7C 0.9800 .
C8 H8A 0.9800 .
C8 H8B 0.9800 .
C8 H8C 0.9800 .
C9 C10 1.526(5) .
C9 C11 1.527(5) .
C9 C12 1.537(5) .
C10 H10A 0.9800 .
C10 H10B 0.9800 .
C10 H10C 0.9800 .
C11 H11A 0.9800 .
C11 H11B 0.9800 .
C11 H11C 0.9800 .
C12 H12A 0.9800 .
C12 H12B 0.9800 .
C12 H12C 0.9800 .
C13 C18 1.382(4) .
C13 C14 1.385(4) .
C14 C15 1.387(4) .
C14 H14 0.9500 .
C15 C16 1.387(5) .
C15 H15 0.9500 .
C16 C17 1.381(4) .
C16 H16 0.9500 .
C17 C18 1.393(4) .
C18 H18 0.9500 .
C19 C22 1.526(4) .
C19 C21 1.528(5) .
C19 C20 1.533(5) .
C20 H20A 0.9800 .
C20 H20B 0.9800 .
C20 H20C 0.9800 .
C21 H21A 0.9800 .
C21 H21B 0.9800 .
C21 H21C 0.9800 .
C22 H22A 0.9800 .
C22 H22B 0.9800 .
C22 H22C 0.9800 .
C23 C24 1.519(6) .
C23 C25 1.528(5) .
C23 C26 1.536(5) .
C24 H24A 0.9800 .
C24 H24B 0.9800 .
C24 H24C 0.9800 .
C25 H25A 0.9800 .
C25 H25B 0.9800 .
C25 H25C 0.9800 .
C26 H26A 0.9800 .
C26 H26B 0.9800 .
C26 H26C 0.9800 .
C27 C30 1.503(4) .
C27 C28 1.503(4) .
C27 C28A 1.515(4) .
C27 C30A 1.518(4) .
C27 C29A 1.567(4) .
C27 C29 1.572(4) .
C28 H28A 0.9800 .
C28 H28B 0.9800 .
C28 H28C 0.9800 .
C29 H29A 0.9800 .
C29 H29B 0.9800 .
C29 H29C 0.9800 .
C30 H30A 0.9800 .
C30 H30B 0.9800 .
C30 H30C 0.9800 .
C28A H28D 0.9800 .
C28A H28E 0.9800 .
C28A H28F 0.9800 .
C29A H29D 0.9800 .
C29A H29E 0.9800 .
C29A H29F 0.9800 .
C30A H30D 0.9800 .
C30A H30E 0.9800 .
C30A H30F 0.9800 .
C31 C32 1.456(5) .
C32 H32A 0.9800 .
C32 H32B 0.9800 .
C32 H32C 0.9800 .
C33 C34 1.463(5) .
C34 H34A 0.9800 .
C34 H34B 0.9800 .
C34 H34C 0.9800 .
C35 C36 1.465(5) .
C36 H36A 0.9800 .
C36 H36B 0.9800 .
C36 H36C 0.9800 .
N10 C37 1.100(6) .
C37 C38 1.453(7) .
C38 H38A 0.9800 .
C38 H38B 0.9800 .
C38 H38C 0.9800 .
C39 Cl1 1.66(2) .
C39 Cl2 1.682(19) .
C39 H39A 0.9900 .
C39 H39B 0.9900 .
Cl1 Cl2 1.343(11) 2_556
Cl2 C39 0.54(2) 2_556
Cl2 Cl1 1.343(11) 2_556
Cl2 Cl2 1.631(19) 2_556
